data_7029624
loop_
_publ_author_name
'Farrell, Joshua R.'
'Niconchuk, Jonathan A.'
'Renehan, Peter R.'
'Higham, Christine S.'
'Yoon, Eric'
'Andrews, Mark V.'
'Shaw, Janet L.'
'Cetin, Anil'
'Engle, James'
'Ziegler, Christopher J.'

_publ_section_title
;
 New diamino-diheterophenol ligands coordinate iron(iii) to make
 structural and functional models of protocatechuate 3,4-dioxygenase.
;
_journal_issue 18
_journal_name_full 'Dalton transactions (Cambridge, England : 2003)'
_journal_page_first 6610
_journal_page_last 6613
_journal_paper_doi 10.1039/c3dt53431f
_journal_volume 43
_journal_year 2014
_chemical_formula_sum 'C20 H24 Cl3 Fe N2 O2'
_chemical_formula_weight 486.61
_chemical_name_systematic
; 
 ? 
;
_space_group_IT_number 14
_symmetry_cell_setting monoclinic
_symmetry_space_group_name_Hall '-P 2ybc'
_symmetry_space_group_name_H-M 'P 1 21/c 1'
_atom_sites_solution_hydrogens geom
_atom_sites_solution_primary direct
_atom_sites_solution_secondary difmap
_audit_creation_method SHELXL-97
_cell_angle_alpha 90.00
_cell_angle_beta 109.195(13)
_cell_angle_gamma 90.00
_cell_formula_units_Z 4
_cell_length_a 8.471(6)
_cell_length_b 24.118(16)
_cell_length_c 12.526(9)
_cell_measurement_reflns_used 871
_cell_measurement_temperature 100(2)
_cell_measurement_theta_max 18.12
_cell_measurement_theta_min 2.41
_cell_volume 2417(3)
_computing_cell_refinement 'Bruker SMART'
_computing_data_collection 'Bruker SMART'
_computing_data_reduction 'Bruker SAINT'
_computing_molecular_graphics 'Bruker SHELXTL'
_computing_publication_material 'Bruker SHELXTL'
_computing_structure_refinement 'SHELXL-97 (Sheldrick, 2008)'
_computing_structure_solution 'SHELXS-97 (Sheldrick, 2008)'
_diffrn_ambient_temperature 100(2)
_diffrn_measured_fraction_theta_full 0.998
_diffrn_measured_fraction_theta_max 0.998
_diffrn_measurement_device_type 'CCD area detector'
_diffrn_measurement_method 'phi and omega scans'
_diffrn_radiation_monochromator graphite
_diffrn_radiation_source 'fine-focus sealed tube'
_diffrn_radiation_type MoK\a
_diffrn_radiation_wavelength 0.71073
_diffrn_reflns_av_R_equivalents 0.1241
_diffrn_reflns_av_sigmaI/netI 0.1399
_diffrn_reflns_limit_h_max 10
_diffrn_reflns_limit_h_min -10
_diffrn_reflns_limit_k_max 30
_diffrn_reflns_limit_k_min -30
_diffrn_reflns_limit_l_max 15
_diffrn_reflns_limit_l_min -15
_diffrn_reflns_number 20152
_diffrn_reflns_theta_full 27.00
_diffrn_reflns_theta_max 27.00
_diffrn_reflns_theta_min 1.69
_exptl_absorpt_coefficient_mu 0.972
_exptl_absorpt_correction_T_max 0.9714
_exptl_absorpt_correction_T_min 0.8923
_exptl_absorpt_correction_type multi-scan
_exptl_absorpt_process_details SADABS
_exptl_crystal_colour black
_exptl_crystal_density_diffrn 1.337
_exptl_crystal_density_meas ?
_exptl_crystal_density_method 'not measured'
_exptl_crystal_description block
_exptl_crystal_F_000 1004
_exptl_crystal_size_max 0.12
_exptl_crystal_size_mid 0.09
_exptl_crystal_size_min 0.03
_platon_squeeze_details ' ?'
_refine_diff_density_max 0.876
_refine_diff_density_min -0.740
_refine_diff_density_rms 0.106
_refine_ls_extinction_method none
_refine_ls_goodness_of_fit_ref 0.893
_refine_ls_hydrogen_treatment constr
_refine_ls_matrix_type full
_refine_ls_number_parameters 257
_refine_ls_number_reflns 5257
_refine_ls_number_restraints 0
_refine_ls_restrained_S_all 0.893
_refine_ls_R_factor_all 0.1282
_refine_ls_R_factor_gt 0.0634
_refine_ls_shift/su_max 0.000
_refine_ls_shift/su_mean 0.000
_refine_ls_structure_factor_coef Fsqd
_refine_ls_weighting_details 'calc w=1/[\s^2^(Fo^2^)+(0.0605P)^2^+0.0000P] where P=(Fo^2^+2Fc^2^)/3'
_refine_ls_weighting_scheme calc
_refine_ls_wR_factor_gt 0.1355
_refine_ls_wR_factor_ref 0.1561
_reflns_number_gt 2723
_reflns_number_total 5257
_reflns_threshold_expression >2sigma(I)
_cod_data_source_file c3dt53431f2.cif
_cod_data_source_block p21c
_cod_depositor_comments
;
The following automatic conversions were performed:

'_symmetry_cell_setting' value 'Monoclinic' changed to 'monoclinic'
according to
/usr/data/users/saulius/crontab/automatic-downloads/rss-feeds/RSC/lib/dictionaries/cif_core.dic
dictionary named 'cif_core.dic' version 2.4.2 from 2011-04-26.

Automatic conversion script
Id: cif_fix_values 2281 2013-09-26 08:29:07Z andrius 

The following automatic conversions were performed:

'_exptl_crystal_density_meas' value 'not measured' was changed to '?'
- the value is perceived as not measured.

Automatic conversion script
Id: cif_fix_values 3008 2015-01-20 13:52:24Z robertas 
;
_cod_original_sg_symbol_H-M P2(1)/c
_cod_database_code 7029624

loop_
_symmetry_equiv_pos_as_xyz
'x, y, z'
'-x, y+1/2, -z+1/2'
'-x, -y, -z'
'x, -y-1/2, z-1/2'

loop_
_atom_site_label
_atom_site_type_symbol
_atom_site_fract_x
_atom_site_fract_y
_atom_site_fract_z
_atom_site_U_iso_or_equiv
_atom_site_adp_type
_atom_site_occupancy
_atom_site_symmetry_multiplicity
_atom_site_calc_flag
_atom_site_refinement_flags
C1 C 0.8593(5) 0.1499(2) 0.6479(4) 0.0281(11) Uani 1 1 d .
C2 C 0.8463(5) 0.0982(2) 0.6954(4) 0.0284(11) Uani 1 1 d .
C3 C 0.9799(5) 0.06251(19) 0.7341(4) 0.0310(11) Uani 1 1 d .
H3 H 0.9677 0.0279 0.7667 0.037 Uiso 1 1 calc R
C4 C 1.1308(5) 0.0778(2) 0.7247(4) 0.0318(12) Uani 1 1 d .
C5 C 1.1500(5) 0.1284(2) 0.6751(4) 0.0279(11) Uani 1 1 d .
H5 H 1.2548 0.1383 0.6682 0.033 Uiso 1 1 calc R
C6 C 1.0139(5) 0.16363(19) 0.6362(4) 0.0271(11) Uani 1 1 d .
C7 C 1.0229(5) 0.2151(2) 0.5725(4) 0.0303(11) Uani 1 1 d .
H7A H 0.9473 0.2110 0.4937 0.036 Uiso 1 1 calc R
H7B H 1.1381 0.2192 0.5704 0.036 Uiso 1 1 calc R
C8 C 1.0925(5) 0.27436(18) 0.7403(4) 0.0249(11) Uani 1 1 d .
H8A H 1.2091 0.2761 0.7398 0.030 Uiso 1 1 calc R
H8B H 1.0830 0.2418 0.7858 0.030 Uiso 1 1 calc R
C9 C 0.8923(5) 0.33454(18) 0.7963(4) 0.0252(10) Uani 1 1 d .
C10 C 0.8534(5) 0.38291(18) 0.8475(4) 0.0251(10) Uani 1 1 d .
C11 C 0.9799(6) 0.42060(19) 0.8954(4) 0.0299(11) Uani 1 1 d .
H11 H 0.9547 0.4531 0.9296 0.036 Uiso 1 1 calc R
C12 C 1.1425(6) 0.41282(18) 0.8955(4) 0.0287(11) Uani 1 1 d .
C13 C 1.1777(5) 0.36562(19) 0.8443(4) 0.0285(11) Uani 1 1 d .
H13 H 1.2880 0.3598 0.8430 0.034 Uiso 1 1 calc R
C14 C 1.0538(5) 0.32653(17) 0.7946(4) 0.0240(10) Uani 1 1 d .
C15 C 0.6752(5) 0.39085(18) 0.8493(4) 0.0290(11) Uani 1 1 d .
H15A H 0.6512 0.3629 0.8986 0.044 Uiso 1 1 calc R
H15B H 0.5960 0.3868 0.7726 0.044 Uiso 1 1 calc R
H15C H 0.6642 0.4279 0.8781 0.044 Uiso 1 1 calc R
C16 C 1.2813(5) 0.45467(18) 0.9533(4) 0.0334(12) Uani 1 1 d .
H16A H 1.3346 0.4442 1.0326 0.050 Uiso 1 1 calc R
H16B H 1.2328 0.4918 0.9493 0.050 Uiso 1 1 calc R
H16C H 1.3650 0.4547 0.9147 0.050 Uiso 1 1 calc R
C17 C 0.9899(5) 0.31562(19) 0.5509(4) 0.0292(11) Uani 1 1 d .
H17A H 1.0954 0.3133 0.5332 0.035 Uiso 1 1 calc R
H17B H 0.9912 0.3505 0.5928 0.035 Uiso 1 1 calc R
C18 C 0.8418(5) 0.3155(2) 0.4421(4) 0.0344(12) Uani 1 1 d .
H18A H 0.8438 0.3495 0.3982 0.041 Uiso 1 1 calc R
H18B H 0.8491 0.2831 0.3955 0.041 Uiso 1 1 calc R
C19 C 0.5464(6) 0.2945(2) 0.3641(4) 0.0378(13) Uani 1 1 d .
H19A H 0.4383 0.2960 0.3768 0.057 Uiso 1 1 calc R
H19B H 0.5688 0.2564 0.3461 0.057 Uiso 1 1 calc R
H19C H 0.5437 0.3189 0.3010 0.057 Uiso 1 1 calc R
C20 C 0.6379(6) 0.3697(2) 0.4996(4) 0.0403(13) Uani 1 1 d .
H20A H 0.7285 0.3835 0.5653 0.060 Uiso 1 1 calc R
H20B H 0.5342 0.3678 0.5181 0.060 Uiso 1 1 calc R
H20C H 0.6224 0.3950 0.4356 0.060 Uiso 1 1 calc R
Cl1 Cl 0.42601(15) 0.26348(6) 0.58079(11) 0.0424(4) Uani 1 1 d .
Cl2 Cl 0.65250(14) 0.07880(5) 0.70375(11) 0.0394(3) Uani 1 1 d .
Cl3 Cl 1.30450(15) 0.03413(5) 0.77480(12) 0.0431(4) Uani 1 1 d .
Fe1 Fe 0.70842(8) 0.26082(3) 0.61329(6) 0.0280(2) Uani 1 1 d .
N1 N 0.9764(4) 0.26727(14) 0.6216(3) 0.0245(9) Uani 1 1 d .
N2 N 0.6815(4) 0.31315(16) 0.4687(3) 0.0325(10) Uani 1 1 d .
O2 O 0.7267(3) 0.18330(12) 0.6098(3) 0.0297(8) Uani 1 1 d .
O1 O 0.7722(4) 0.29611(12) 0.7522(3) 0.0310(8) Uani 1 1 d .

loop_
_atom_site_aniso_label
_atom_site_aniso_U_11
_atom_site_aniso_U_22
_atom_site_aniso_U_33
_atom_site_aniso_U_23
_atom_site_aniso_U_13
_atom_site_aniso_U_12
C1 0.025(3) 0.031(3) 0.026(3) -0.008(2) 0.005(2) -0.006(2)
C2 0.024(2) 0.032(3) 0.031(3) -0.015(2) 0.012(2) -0.006(2)
C3 0.036(3) 0.025(3) 0.033(3) -0.007(2) 0.012(2) -0.007(2)
C4 0.024(3) 0.033(3) 0.035(3) -0.011(2) 0.004(2) -0.002(2)
C5 0.024(2) 0.033(3) 0.026(3) -0.010(2) 0.008(2) -0.005(2)
C6 0.028(3) 0.029(3) 0.023(3) -0.009(2) 0.007(2) -0.003(2)
C7 0.021(2) 0.037(3) 0.034(3) -0.006(2) 0.011(2) 0.002(2)
C8 0.025(2) 0.022(3) 0.024(3) -0.001(2) 0.005(2) 0.0033(19)
C9 0.027(2) 0.025(3) 0.024(3) 0.003(2) 0.009(2) -0.001(2)
C10 0.031(3) 0.024(3) 0.022(3) 0.001(2) 0.012(2) 0.006(2)
C11 0.039(3) 0.019(3) 0.028(3) 0.001(2) 0.006(2) 0.001(2)
C12 0.039(3) 0.019(3) 0.028(3) 0.005(2) 0.009(2) 0.004(2)
C13 0.028(3) 0.027(3) 0.027(3) 0.006(2) 0.004(2) 0.001(2)
C14 0.030(3) 0.021(3) 0.022(2) 0.003(2) 0.009(2) 0.000(2)
C15 0.036(3) 0.019(3) 0.032(3) -0.002(2) 0.011(2) 0.000(2)
C16 0.038(3) 0.023(3) 0.035(3) -0.002(2) 0.005(2) -0.005(2)
C17 0.029(3) 0.034(3) 0.028(3) 0.000(2) 0.014(2) -0.002(2)
C18 0.030(3) 0.041(3) 0.032(3) 0.007(2) 0.010(2) 0.008(2)
C19 0.034(3) 0.043(3) 0.031(3) 0.005(2) 0.003(2) 0.006(2)
C20 0.044(3) 0.036(3) 0.041(3) 0.012(3) 0.014(3) 0.011(2)
Cl1 0.0286(7) 0.0506(9) 0.0495(9) 0.0070(7) 0.0148(6) 0.0025(6)
Cl2 0.0343(7) 0.0346(7) 0.0516(8) -0.0097(6) 0.0174(6) -0.0070(5)
Cl3 0.0388(7) 0.0321(8) 0.0555(9) -0.0017(6) 0.0116(6) 0.0038(6)
Fe1 0.0256(4) 0.0294(4) 0.0298(4) 0.0004(3) 0.0101(3) 0.0008(3)
N1 0.027(2) 0.024(2) 0.022(2) 0.0028(17) 0.0080(17) 0.0050(16)
N2 0.030(2) 0.037(2) 0.029(2) -0.0054(19) 0.0061(19) 0.0007(18)
O2 0.0224(17) 0.0279(18) 0.0364(19) -0.0031(15) 0.0065(14) 0.0006(14)
O1 0.0321(18) 0.0290(19) 0.036(2) -0.0043(15) 0.0166(15) -0.0041(14)

loop_
_atom_type_symbol
_atom_type_description
_atom_type_scat_dispersion_real
_atom_type_scat_dispersion_imag
_atom_type_scat_source
C C 0.0033 0.0016 'International Tables Vol C Tables 4.2.6.8 and 6.1.1.4'
H H 0.0000 0.0000 'International Tables Vol C Tables 4.2.6.8 and 6.1.1.4'
N N 0.0061 0.0033 'International Tables Vol C Tables 4.2.6.8 and 6.1.1.4'
O O 0.0106 0.0060 'International Tables Vol C Tables 4.2.6.8 and 6.1.1.4'
Cl Cl 0.1484 0.1585 'International Tables Vol C Tables 4.2.6.8 and 6.1.1.4'
Fe Fe 0.3463 0.8444 'International Tables Vol C Tables 4.2.6.8 and 6.1.1.4'

loop_
_geom_angle_atom_site_label_1
_geom_angle_atom_site_label_2
_geom_angle_atom_site_label_3
_geom_angle
O2 C1 C2 120.9(4)
O2 C1 C6 121.6(4)
C2 C1 C6 117.4(4)
C3 C2 C1 122.4(4)
C3 C2 Cl2 119.4(4)
C1 C2 Cl2 118.2(3)
C4 C3 C2 118.8(5)
C3 C4 C5 121.3(4)
C3 C4 Cl3 120.3(4)
C5 C4 Cl3 118.4(3)
C6 C5 C4 119.0(4)
C5 C6 C1 121.0(4)
C5 C6 C7 121.1(4)
C1 C6 C7 117.7(4)
C6 C7 N1 114.3(4)
N1 C8 C14 111.8(3)
O1 C9 C14 120.7(4)
O1 C9 C10 119.5(4)
C14 C9 C10 119.8(4)
C11 C10 C9 118.3(4)
C11 C10 C15 122.6(4)
C9 C10 C15 119.1(4)
C10 C11 C12 122.6(4)
C13 C12 C11 118.3(4)
C13 C12 C16 120.6(4)
C11 C12 C16 121.1(4)
C12 C13 C14 121.1(4)
C9 C14 C13 120.0(4)
C9 C14 C8 118.8(4)
C13 C14 C8 121.2(4)
N1 C17 C18 109.2(4)
N2 C18 C17 110.0(4)
O1 Fe1 O2 118.61(14)
O1 Fe1 N2 115.98(15)
O2 Fe1 N2 123.35(14)
O1 Fe1 N1 86.94(13)
O2 Fe1 N1 88.88(12)
N2 Fe1 N1 79.88(13)
O1 Fe1 Cl1 96.83(10)
O2 Fe1 Cl1 96.47(9)
N2 Fe1 Cl1 91.05(10)
N1 Fe1 Cl1 170.93(10)
C17 N1 C8 110.3(3)
C17 N1 C7 109.2(3)
C8 N1 C7 109.0(3)
C17 N1 Fe1 107.5(2)
C8 N1 Fe1 112.2(3)
C7 N1 Fe1 108.6(3)
C19 N2 C20 108.5(4)
C19 N2 C18 107.7(4)
C20 N2 C18 109.9(4)
C19 N2 Fe1 113.5(3)
C20 N2 Fe1 106.4(3)
C18 N2 Fe1 110.8(3)
C1 O2 Fe1 131.1(3)
C9 O1 Fe1 130.3(3)

loop_
_geom_bond_atom_site_label_1
_geom_bond_atom_site_label_2
_geom_bond_distance
C1 O2 1.337(5)
C1 C2 1.400(6)
C1 C6 1.404(6)
C2 C3 1.377(6)
C2 Cl2 1.743(4)
C3 C4 1.373(6)
C4 C5 1.402(6)
C4 Cl3 1.750(5)
C5 C6 1.386(6)
C6 C7 1.492(6)
C7 N1 1.507(5)
C8 N1 1.498(5)
C8 C14 1.517(6)
C9 O1 1.352(5)
C9 C14 1.389(6)
C9 C10 1.421(6)
C10 C11 1.383(6)
C10 C15 1.529(6)
C11 C12 1.389(6)
C12 C13 1.387(6)
C12 C16 1.538(6)
C13 C14 1.396(6)
C17 N1 1.491(5)
C17 C18 1.519(6)
C18 N2 1.502(5)
C19 N2 1.497(5)
C20 N2 1.498(6)
Cl1 Fe1 2.292(2)
Fe1 O1 1.851(3)
Fe1 O2 1.878(3)
Fe1 N2 2.158(4)
Fe1 N1 2.243(4)

loop_
_platon_squeeze_void_nr
_platon_squeeze_void_average_x
_platon_squeeze_void_average_y
_platon_squeeze_void_average_z
_platon_squeeze_void_volume
_platon_squeeze_void_count_electrons
1 -0.004 0.000 0.000 174.8 39.8
2 0.001 0.500 0.500 174.8 39.8
